data_7050404
loop_
_publ_author_name
'Herrera, Juan Manuel'
'Armentano, Donatella'
'de Munno, Giovanni'
'Lloret, Francesc'
'Julve, Miguel'
'Verdaguer, Michel'

_publ_section_title
;
 [Mnii2(bpym)(H2O)8]4+ and [Miv(CN)8]4-- (M&#x2009;=&#x2009;Mo and W)
 as building blocks in designing bpym- and cyanide-bridged bimetallic
 three-dimensional networks
 (bpym&#x2009;=&#x2009;2,2'-bipyrimidine)Electronic supplementary
 information (ESI) available: \cMT vs. T for 2. See
 http://www.rsc.org/suppdata/nj/b2/b206124b/
;
_journal_issue 1
_journal_name_full 'New Journal of Chemistry'
_journal_page_first 128
_journal_paper_doi 10.1039/b206124b
_journal_volume 27
_journal_year 2003
_chemical_formula_sum 'C16 H10 Mn2 N12 O2 W'
_chemical_formula_weight 696.09
_chemical_name_systematic
; 
? 
;
_space_group_IT_number 15
_symmetry_cell_setting monoclinic
_symmetry_space_group_name_Hall '-C 2yc'
_symmetry_space_group_name_H-M 'C 1 2/c 1'
_atom_sites_solution_hydrogens geom
_atom_sites_solution_primary patterson
_atom_sites_solution_secondary difmap
_audit_creation_method SHELXL-97
_cell_angle_alpha 90.00
_cell_angle_beta 103.460(10)
_cell_angle_gamma 90.00
_cell_formula_units_Z 4
_cell_length_a 14.542(2)
_cell_length_b 12.608(2)
_cell_length_c 12.126(2)
_cell_measurement_temperature 293(2)
_cell_volume 2162.2(6)
_computing_structure_refinement 'SHELXL-97 (Sheldrick, 1997)'
_computing_structure_solution 'SHELXS-97 (Sheldrick, 1990)'
_diffrn_ambient_temperature 293(2)
_diffrn_measured_fraction_theta_full 1.000
_diffrn_measured_fraction_theta_max 1.000
_diffrn_radiation_monochromator graphite
_diffrn_radiation_source 'fine-focus sealed tube'
_diffrn_radiation_type MoK\a
_diffrn_radiation_wavelength 0.71073
_diffrn_reflns_av_R_equivalents 0.0451
_diffrn_reflns_av_sigmaI/netI 0.0294
_diffrn_reflns_limit_h_max 16
_diffrn_reflns_limit_h_min -17
_diffrn_reflns_limit_k_max 14
_diffrn_reflns_limit_k_min 0
_diffrn_reflns_limit_l_max 14
_diffrn_reflns_limit_l_min 0
_diffrn_reflns_number 2018
_diffrn_reflns_theta_full 25.03
_diffrn_reflns_theta_max 25.03
_diffrn_reflns_theta_min 2.16
_exptl_absorpt_coefficient_mu 6.499
_exptl_absorpt_correction_T_max 0.342
_exptl_absorpt_correction_T_min 0.270
_exptl_crystal_density_diffrn 2.138
_exptl_crystal_density_method 'not measured'
_exptl_crystal_F_000 1320
_exptl_crystal_size_max 0.30
_exptl_crystal_size_mid 0.12
_exptl_crystal_size_min 0.08
_refine_diff_density_max 1.007
_refine_diff_density_min -2.645
_refine_diff_density_rms 0.138
_refine_ls_extinction_method none
_refine_ls_goodness_of_fit_ref 1.002
_refine_ls_hydrogen_treatment mixed
_refine_ls_matrix_type full
_refine_ls_number_parameters 156
_refine_ls_number_reflns 1917
_refine_ls_number_restraints 3
_refine_ls_restrained_S_all 1.002
_refine_ls_R_factor_all 0.0263
_refine_ls_R_factor_gt 0.0244
_refine_ls_shift/su_max 0.001
_refine_ls_shift/su_mean 0.000
_refine_ls_structure_factor_coef Fsqd
_refine_ls_weighting_details
;
calc w=1/[\s^2^(Fo^2^)+(0.0444P)^2^+0.0000P] where 
P=(Fo^2^+2Fc^2^)/3
;
_refine_ls_weighting_scheme calc
_refine_ls_wR_factor_gt 0.0608
_refine_ls_wR_factor_ref 0.0613
_reflns_number_gt 1782
_reflns_number_total 1917
_reflns_threshold_expression >2sigma(I)
_cod_data_source_file b206124b.txt
_cod_data_source_block 2
_cod_original_sg_symbol_H-M C2/c
_cod_database_code 7050404

loop_
_symmetry_equiv_pos_as_xyz
'x, y, z'
'x, -y, z+1/2'
'x+1/2, y+1/2, z'
'x+1/2, -y+1/2, z+1/2'
'-x, -y, -z'
'-x, y, -z-1/2'
'-x+1/2, -y+1/2, -z'
'-x+1/2, y+1/2, -z-1/2'

loop_
_atom_site_label
_atom_site_type_symbol
_atom_site_fract_x
_atom_site_fract_y
_atom_site_fract_z
_atom_site_U_iso_or_equiv
_atom_site_adp_type
_atom_site_occupancy
_atom_site_symmetry_multiplicity
_atom_site_calc_flag
_atom_site_refinement_flags
_atom_site_disorder_assembly
_atom_site_disorder_group
W1 W 1.0000 0.266616(19) 1.2500 0.01315(10) Uani 1 2 d S . .
Mn1 Mn 0.76237(5) 0.51115(5) 0.94396(6) 0.01772(17) Uani 1 1 d . . .
N1 N 0.6955(3) 0.6727(3) 0.8773(3) 0.0238(9) Uani 1 1 d . . .
C1 C 0.6430(4) 0.6893(4) 0.7731(5) 0.0335(12) Uani 1 1 d . . .
H1 H 0.6264 0.6319 0.7243 0.060 Uiso 1 1 calc R . .
C2 C 0.6127(4) 0.7896(4) 0.7358(5) 0.0372(14) Uani 1 1 d . . .
H2 H 0.5773 0.8010 0.6624 0.060 Uiso 1 1 calc R . .
C3 C 0.6365(4) 0.8709(4) 0.8105(5) 0.0351(13) Uani 1 1 d . . .
H3 H 0.6147 0.9386 0.7877 0.060 Uiso 1 1 calc R . .
N2 N 0.6900(3) 0.8576(3) 0.9152(3) 0.0233(9) Uani 1 1 d . . .
C4 C 0.7187(3) 0.7579(4) 0.9435(4) 0.0216(10) Uani 1 1 d . . .
O1 O 0.6522(3) 0.4872(3) 1.0423(3) 0.0359(9) Uani 1 1 d D . .
H1W H 0.614(3) 0.547(3) 1.050(6) 0.060 Uiso 1 1 d D . .
H2W H 0.603(3) 0.436(3) 1.014(6) 0.060 Uiso 1 1 d D . .
N5 N 0.8730(3) 0.5679(3) 0.8640(4) 0.0314(10) Uani 1 1 d . . .
C5 C 0.9169(3) 0.6249(4) 0.8229(4) 0.0204(10) Uani 1 1 d . . .
N6 N 0.6722(3) 0.4103(3) 0.8154(4) 0.0280(10) Uani 1 1 d . . .
C6 C 0.6133(3) 0.3485(4) 0.7878(4) 0.0193(10) Uani 1 1 d . . .
N7 N 0.8478(3) 0.3931(3) 1.0477(4) 0.0283(10) Uani 1 1 d . . .
C7 C 0.8982(3) 0.3469(4) 1.1161(4) 0.0212(10) Uani 1 1 d . . .
C8 C 1.0108(3) 0.1962(4) 1.0901(4) 0.0209(10) Uani 1 1 d . . .
N8 N 1.0147(3) 0.1597(4) 1.0045(4) 0.0327(10) Uani 1 1 d . . .

loop_
_atom_site_aniso_label
_atom_site_aniso_U_11
_atom_site_aniso_U_22
_atom_site_aniso_U_33
_atom_site_aniso_U_23
_atom_site_aniso_U_13
_atom_site_aniso_U_12
W1 0.01202(14) 0.01146(15) 0.01519(15) 0.000 0.00161(9) 0.000
Mn1 0.0171(4) 0.0146(4) 0.0201(4) 0.0009(3) 0.0016(3) -0.0007(3)
N1 0.028(2) 0.017(2) 0.025(2) -0.0037(16) 0.0032(18) -0.0025(16)
C1 0.042(3) 0.027(3) 0.027(3) -0.007(2) -0.002(2) -0.001(2)
C2 0.046(4) 0.034(3) 0.024(3) 0.003(2) -0.006(2) 0.003(3)
C3 0.050(4) 0.022(3) 0.027(3) 0.004(2) -0.002(3) 0.004(2)
N2 0.031(2) 0.017(2) 0.019(2) 0.0004(16) 0.0015(17) 0.0008(17)
C4 0.023(2) 0.019(2) 0.022(3) 0.0039(18) 0.005(2) -0.0011(18)
O1 0.035(2) 0.032(2) 0.045(2) -0.0131(18) 0.0195(19) -0.0071(17)
N5 0.037(3) 0.030(2) 0.029(2) -0.0016(19) 0.012(2) -0.007(2)
C5 0.021(2) 0.018(2) 0.023(2) -0.0020(19) 0.006(2) -0.0060(19)
N6 0.031(2) 0.026(2) 0.025(2) -0.0022(18) 0.0036(18) -0.0092(19)
C6 0.020(2) 0.022(2) 0.015(2) -0.0045(18) 0.0029(18) -0.004(2)
N7 0.031(2) 0.024(2) 0.028(2) 0.0030(18) 0.003(2) 0.0088(18)
C7 0.022(2) 0.019(2) 0.022(2) 0.000(2) 0.005(2) -0.0007(19)
C8 0.020(2) 0.023(2) 0.020(3) 0.002(2) 0.0067(19) 0.0039(19)
N8 0.038(3) 0.036(3) 0.027(2) -0.005(2) 0.012(2) 0.004(2)

loop_
_atom_type_symbol
_atom_type_description
_atom_type_scat_dispersion_real
_atom_type_scat_dispersion_imag
_atom_type_scat_source
C C 0.0033 0.0016 'International Tables Vol C Tables 4.2.6.8 and 6.1.1.4'
H H 0.0000 0.0000 'International Tables Vol C Tables 4.2.6.8 and 6.1.1.4'
N N 0.0061 0.0033 'International Tables Vol C Tables 4.2.6.8 and 6.1.1.4'
O O 0.0106 0.0060 'International Tables Vol C Tables 4.2.6.8 and 6.1.1.4'
Mn Mn 0.3368 0.7283 'International Tables Vol C Tables 4.2.6.8 and 6.1.1.4'
W W -0.8490 6.8722 'International Tables Vol C Tables 4.2.6.8 and 6.1.1.4'

loop_
_geom_angle_atom_site_label_1
_geom_angle_atom_site_label_2
_geom_angle_atom_site_label_3
_geom_angle
_geom_angle_site_symmetry_1
_geom_angle_site_symmetry_3
_geom_angle_publ_flag
C5 W1 C5 100.9(3) 2_565 5_767 ?
C5 W1 C6 92.34(18) 2_565 7_657 ?
C5 W1 C6 144.49(17) 5_767 7_657 ?
C5 W1 C6 144.49(17) 2_565 4 ?
C5 W1 C6 92.34(18) 5_767 4 ?
C6 W1 C6 95.7(3) 7_657 4 ?
C5 W1 C8 74.23(18) 2_565 6_758 ?
C5 W1 C8 142.47(18) 5_767 6_758 ?
C6 W1 C8 72.82(17) 7_657 6_758 ?
C6 W1 C8 75.29(17) 4 6_758 ?
C5 W1 C8 142.47(17) 2_565 . ?
C5 W1 C8 74.23(18) 5_767 . ?
C6 W1 C8 75.29(17) 7_657 . ?
C6 W1 C8 72.82(17) 4 . ?
C8 W1 C8 131.7(3) 6_758 . ?
C5 W1 C7 75.33(18) 2_565 6_758 ?
C5 W1 C7 70.15(18) 5_767 6_758 ?
C6 W1 C7 145.35(18) 7_657 6_758 ?
C6 W1 C7 78.57(18) 4 6_758 ?
C8 W1 C7 72.68(17) 6_758 6_758 ?
C8 W1 C7 132.73(18) . 6_758 ?
C5 W1 C7 70.15(17) 2_565 . ?
C5 W1 C7 75.33(18) 5_767 . ?
C6 W1 C7 78.57(18) 7_657 . ?
C6 W1 C7 145.35(18) 4 . ?
C8 W1 C7 132.73(18) 6_758 . ?
C8 W1 C7 72.68(17) . . ?
C7 W1 C7 124.5(2) 6_758 . ?
N7 Mn1 N5 95.85(18) . . ?
N7 Mn1 N6 100.56(17) . . ?
N5 Mn1 N6 104.75(16) . . ?
N7 Mn1 O1 88.99(17) . . ?
N5 Mn1 O1 167.84(15) . . ?
N6 Mn1 O1 85.22(15) . . ?
N7 Mn1 N1 161.97(16) . . ?
N5 Mn1 N1 81.37(16) . . ?
N6 Mn1 N1 97.37(16) . . ?
O1 Mn1 N1 90.58(15) . . ?
N7 Mn1 N2 91.71(15) . 7_667 ?
N5 Mn1 N2 88.23(15) . 7_667 ?
N6 Mn1 N2 160.97(16) . 7_667 ?
O1 Mn1 N2 80.46(14) . 7_667 ?
N1 Mn1 N2 70.47(14) . 7_667 ?
C1 N1 C4 116.9(4) . . ?
C1 N1 Mn1 124.8(3) . . ?
C4 N1 Mn1 118.0(3) . . ?
N1 C1 C2 121.6(5) . . ?
C3 C2 C1 117.4(5) . . ?
N2 C3 C2 122.7(5) . . ?
C3 N2 C4 115.9(4) . . ?
C3 N2 Mn1 127.4(3) . 7_667 ?
C4 N2 Mn1 116.7(3) . 7_667 ?
N1 C4 N2 125.4(4) . . ?
N1 C4 C4 117.7(5) . 7_667 ?
N2 C4 C4 116.9(5) . 7_667 ?
C5 N5 Mn1 159.9(4) . . ?
N5 C5 W1 178.6(4) . 5_767 ?
C6 N6 Mn1 151.9(4) . . ?
N6 C6 W1 175.1(4) . 7_657 ?
C7 N7 Mn1 166.7(4) . . ?
N7 C7 W1 176.6(4) . . ?
N8 C8 W1 178.6(4) . . ?

loop_
_geom_bond_atom_site_label_1
_geom_bond_atom_site_label_2
_geom_bond_distance
_geom_bond_site_symmetry_2
_geom_bond_publ_flag
W1 C5 2.146(4) 2_565 ?
W1 C5 2.146(5) 5_767 ?
W1 C6 2.163(5) 7_657 ?
W1 C6 2.163(5) 4 ?
W1 C8 2.171(5) 6_758 ?
W1 C8 2.171(5) . ?
W1 C7 2.175(5) 6_758 ?
W1 C7 2.175(5) . ?
Mn1 N7 2.148(4) . ?
Mn1 N5 2.183(4) . ?
Mn1 N6 2.194(4) . ?
Mn1 O1 2.229(4) . ?
Mn1 N1 2.319(4) . ?
Mn1 N2 2.363(4) 7_667 ?
N1 C1 1.331(7) . ?
N1 C4 1.337(6) . ?
C1 C2 1.380(8) . ?
C2 C3 1.358(8) . ?
C3 N2 1.337(7) . ?
N2 C4 1.343(6) . ?
N2 Mn1 2.363(4) 7_667 ?
C4 C4 1.472(10) 7_667 ?
N5 C5 1.150(6) . ?
C5 W1 2.146(4) 5_767 ?
N6 C6 1.149(6) . ?
C6 W1 2.163(5) 7_657 ?
N7 C7 1.132(6) . ?
C8 N8 1.149(6) . ?

loop_
_geom_hbond_atom_site_label_D
_geom_hbond_atom_site_label_H
_geom_hbond_atom_site_label_A
_geom_hbond_distance_DH
_geom_hbond_distance_HA
_geom_hbond_distance_DA
_geom_hbond_angle_DHA
_geom_hbond_site_symmetry_A
O1 H2W N8 0.959(10) 2.07(2) 3.001(6) 163(6) 7_657
O1 H1W N8 0.960(10) 2.00(3) 2.917(6) 158(6) 3_455
